data_2002305
loop_
_publ_author_name
'Mueller-Buschbaum, Hk'
'Schueckel, K'

_publ_section_title
;
Synthese und Aufbau der metastabilen Verbindung Ca Er3 O5.5
;
_journal_name_full
;
Zeitschrift fuer Anorganische und Allgemeine Chemie
;
_journal_page_first 166
_journal_page_last 170
_journal_paper_doi 10.1002/zaac.19835000519
_journal_volume 500
_journal_year 1983
_chemical_formula_structural 'Ca Er3 O5.5'
_chemical_formula_sum 'Ca Er3 O5.5'
_chemical_name_systematic 'Dicalcium hexaerbium oxide'
_space_group_IT_number 12
_symmetry_cell_setting monoclinic
_symmetry_Int_Tables_number 12
_symmetry_space_group_name_Hall '-C 2y'
_symmetry_space_group_name_H-M 'C 1 2/m 1'
_cell_angle_alpha 90
_cell_angle_beta 92.32
_cell_angle_gamma 90
_cell_formula_units_Z 2
_cell_length_a 6.524
_cell_length_b 3.546
_cell_length_c 11.754
_cell_volume 271.7
_refine_ls_R_factor_all 0.09
_cod_database_code 2002305

loop_
_symmetry_equiv_pos_as_xyz
x,y,z
x,-y,z
-x,-y,-z
-x,y,-z
1/2+x,1/2+y,z
1/2+x,1/2-y,z
1/2-x,1/2-y,-z
1/2-x,1/2+y,-z

loop_
_atom_site_aniso_label
_atom_site_aniso_U_11
_atom_site_aniso_U_12
_atom_site_aniso_U_13
_atom_site_aniso_U_22
_atom_site_aniso_U_23
_atom_site_aniso_U_33
Er1 0.023(1) 0. -0.005(1) 0.013(3) 0. 0.017(1)
Ca1 0.023(1) 0. -0.005(1) 0.013(3) 0. 0.017(1)
Er2 0.050(4) 0. 0.014(1) 0.007(3) 0. 0.011
Ca2 0.050(4) 0. 0.014(1) 0.007(3) 0. 0.011

loop_
_atom_site_label
_atom_site_type_symbol
_atom_site_symmetry_multiplicity
_atom_site_Wyckoff_symbol
_atom_site_fract_x
_atom_site_fract_y
_atom_site_fract_z
_atom_site_occupancy
_atom_site_attached_hydrogens
_atom_site_calc_flag
Er1 Er3+ 4 i 0.6714(3) 0. 0.1227 0.75 0 d
Ca1 Ca2+ 4 i 0.6714(3) 0. 0.1227 0.25 0 d
Er2 Er3+ 4 i 0.3569(3) 0. 0.3859(1) 0.75 0 d
Ca2 Ca2+ 4 i 0.3569(3) 0. 0.3859(1) 0.25 0 d
O1 O2- 4 i 0. 0. 0.428(11) 0.458 0 d
O2 O2- 4 i 0.060(17) 0. 0. 0.458 0 d
O3 O2- 4 i 0.295(11) 0. 0.189(6) 0.917 0 d
O4 O2- 4 i 0.631(11) 0. 0.304(5) 0.917 0 d

loop_
_atom_type_symbol
_atom_type_oxidation_number
Er3+ 3.000
Ca2+ 2.000
O2- -2.000
